data_7006337
loop_
_publ_author_name
'Breyfogle, Laurie E.'
'Williams, Charlotte K.'
'Young, Jr, Victor G'
'Hillmyer, Marc A.'
'Tolman, William B.'

_publ_section_title
;
 Comparison of structurally analogous Zn2, Co2, and Mg2 catalysts for
 the polymerization of cyclic esters.
;
_journal_issue 7
_journal_name_full 'Dalton transactions (Cambridge, England : 2003)'
_journal_page_first 928
_journal_page_last 936
_journal_paper_doi 10.1039/b507014g
_journal_year 2006
_chemical_formula_moiety 'C21 H40 Cl2 N4 O2 Zn2, C4 H8 O'
_chemical_formula_sum 'C25 H48 Cl2 N4 O3 Zn2'
_chemical_formula_weight 654.31
_chemical_name_common 02080
_chemical_name_systematic
; 
? 
;
_space_group_IT_number 29
_symmetry_cell_setting orthorhombic
_symmetry_space_group_name_Hall 'P 2c -2ac'
_symmetry_space_group_name_H-M 'P c a 21'
_atom_sites_solution_hydrogens geom
_atom_sites_solution_primary direct
_atom_sites_solution_secondary difmap
_audit_creation_method SHELXL-97
_cell_angle_alpha 90.00
_cell_angle_beta 90.00
_cell_angle_gamma 90.00
_cell_formula_units_Z 4
_cell_length_a 17.3944(17)
_cell_length_b 14.6134(14)
_cell_length_c 11.9982(12)
_cell_measurement_reflns_used 2998
_cell_measurement_temperature 173(2)
_cell_measurement_theta_max 24.97
_cell_measurement_theta_min 2.34
_cell_volume 3049.8(5)
_computing_cell_refinement 'Bruker SMART'
_computing_data_collection 'Bruker SMART'
_computing_data_reduction 'Bruker SAINT'
_computing_molecular_graphics 'Bruker SHELXTL'
_computing_publication_material 'Bruker SHELXTL'
_computing_structure_refinement SHELXL-97
_computing_structure_solution SHELXS-97
_diffrn_ambient_temperature 173(2)
_diffrn_measured_fraction_theta_full 0.999
_diffrn_measured_fraction_theta_max 0.999
_diffrn_measurement_device_type 'Bruker CCD area detector'
_diffrn_measurement_method 'phi and omega scans'
_diffrn_radiation_monochromator graphite
_diffrn_radiation_source 'fine-focus sealed tube'
_diffrn_radiation_type MoK\a
_diffrn_radiation_wavelength 0.71073
_diffrn_reflns_av_R_equivalents 0.0354
_diffrn_reflns_av_sigmaI/netI 0.0474
_diffrn_reflns_limit_h_max 19
_diffrn_reflns_limit_h_min -20
_diffrn_reflns_limit_k_max 15
_diffrn_reflns_limit_k_min -17
_diffrn_reflns_limit_l_max 13
_diffrn_reflns_limit_l_min -14
_diffrn_reflns_number 15361
_diffrn_reflns_theta_full 25.05
_diffrn_reflns_theta_max 25.05
_diffrn_reflns_theta_min 1.39
_diffrn_standards_decay_% 0
_exptl_absorpt_coefficient_mu 1.780
_exptl_absorpt_correction_T_max 1.000
_exptl_absorpt_correction_T_min 0.715
_exptl_absorpt_correction_type multi-scan
_exptl_absorpt_process_details 'SADABS 2.03 (Sheldrick, 2000)'
_exptl_crystal_colour colourless
_exptl_crystal_density_diffrn 1.425
_exptl_crystal_density_meas ?
_exptl_crystal_density_method .
_exptl_crystal_description Needle
_exptl_crystal_F_000 1376
_exptl_crystal_size_max 0.32
_exptl_crystal_size_mid 0.14
_exptl_crystal_size_min 0.08
_refine_diff_density_max 0.986
_refine_diff_density_min -0.596
_refine_diff_density_rms 0.099
_refine_ls_abs_structure_details 'Flack H D (1983), Acta Cryst. A39, 876-881'
_refine_ls_abs_structure_Flack 0.165(17)
_refine_ls_extinction_method none
_refine_ls_goodness_of_fit_ref 1.049
_refine_ls_hydrogen_treatment constr
_refine_ls_matrix_type full
_refine_ls_number_parameters 326
_refine_ls_number_reflns 5355
_refine_ls_number_restraints 1
_refine_ls_restrained_S_all 1.049
_refine_ls_R_factor_all 0.0552
_refine_ls_R_factor_gt 0.0437
_refine_ls_shift/su_max 0.001
_refine_ls_shift/su_mean 0.000
_refine_ls_structure_factor_coef Fsqd
_refine_ls_weighting_details 'calc w=1/[\s^2^(Fo^2^)+(0.0872P)^2^] where P=(Fo^2^+2Fc^2^)/3'
_refine_ls_weighting_scheme calc
_refine_ls_wR_factor_gt 0.1212
_refine_ls_wR_factor_ref 0.1269
_reflns_number_gt 4507
_reflns_number_total 5355
_reflns_threshold_expression >2sigma(I)
_cod_data_source_file b507014g.txt
_cod_data_source_block 02080
_cod_depositor_comments
;
The following automatic conversions were performed:
'_symmetry_cell_setting' value 'Orthorhombic' changed to 'orthorhombic'
according to '/home/saulius/struct/CIF-dictionaries/cif_core.dic'
dictionary named 'cif_core.dic' version 2.4.1 from 2010-06-29.

Automatic conversion script
Id: cif_fix_enum 1527 2010-12-29 10:47:43Z saulius 
;
_cod_original_sg_symbol_H-M Pca2(1)
_cod_database_code 7006337

loop_
_symmetry_equiv_pos_as_xyz
'x, y, z'
'-x, -y, z+1/2'
'x+1/2, -y, z'
'-x+1/2, y, z+1/2'

loop_
_atom_site_label
_atom_site_type_symbol
_atom_site_fract_x
_atom_site_fract_y
_atom_site_fract_z
_atom_site_U_iso_or_equiv
_atom_site_adp_type
_atom_site_occupancy
_atom_site_symmetry_multiplicity
_atom_site_calc_flag
_atom_site_refinement_flags
_atom_site_disorder_assembly
_atom_site_disorder_group
Zn1 Zn 0.90086(4) 0.17832(4) 0.32113(7) 0.03094(18) Uani 1 1 d . . .
Zn2 Zn 0.87040(3) 0.38856(4) 0.37156(6) 0.02938(17) Uani 1 1 d . . .
Cl1 Cl 0.92555(8) 0.10346(9) 0.48781(10) 0.0284(3) Uani 1 1 d . . .
Cl2 Cl 0.87356(7) 0.51418(8) 0.25076(11) 0.0229(3) Uani 1 1 d . . .
O1 O 0.81250(19) 0.2707(2) 0.3650(4) 0.0342(9) Uani 1 1 d . . .
O2 O 0.9491(2) 0.2997(3) 0.3027(4) 0.0378(10) Uani 1 1 d . . .
O3 O 0.7743(5) -0.1663(5) 0.6605(8) 0.094(2) Uani 1 1 d . . .
N1 N 0.8068(3) 0.0985(3) 0.2460(4) 0.0341(12) Uani 1 1 d . . .
N2 N 0.9727(3) 0.0855(3) 0.2122(5) 0.0394(13) Uani 1 1 d . . .
N3 N 0.7720(3) 0.4473(3) 0.4750(4) 0.0324(11) Uani 1 1 d . . .
N4 N 0.9342(3) 0.4197(3) 0.5204(4) 0.0330(11) Uani 1 1 d . . .
C1 C 0.5743(3) 0.2514(4) 0.3529(6) 0.0356(15) Uani 1 1 d . . .
C2 C 0.6101(3) 0.3037(4) 0.4337(6) 0.0346(14) Uani 1 1 d . . .
H2A H 0.5793 0.3353 0.4866 0.041 Uiso 1 1 calc R . .
C3 C 0.6900(3) 0.3115(4) 0.4401(5) 0.0306(13) Uani 1 1 d . . .
C4 C 0.7356(3) 0.2643(4) 0.3609(5) 0.0316(13) Uani 1 1 d . . .
C5 C 0.7001(3) 0.2101(4) 0.2810(5) 0.0305(13) Uani 1 1 d . . .
C6 C 0.6211(3) 0.2044(4) 0.2776(5) 0.0344(14) Uani 1 1 d . . .
H6A H 0.5976 0.1672 0.2223 0.041 Uiso 1 1 calc R . .
C7 C 0.4876(3) 0.2443(5) 0.3464(6) 0.0470(19) Uani 1 1 d . . .
H7A H 0.4645 0.2816 0.4054 0.070 Uiso 1 1 calc R . .
H7B H 0.4721 0.1803 0.3559 0.070 Uiso 1 1 calc R . .
H7C H 0.4701 0.2664 0.2736 0.070 Uiso 1 1 calc R . .
C8 C 0.7470(4) 0.1596(4) 0.1964(5) 0.0368(14) Uani 1 1 d . . .
H8A H 0.7121 0.1221 0.1497 0.044 Uiso 1 1 calc R . .
H8B H 0.7725 0.2046 0.1470 0.044 Uiso 1 1 calc R . .
C9 C 0.7706(4) 0.0377(4) 0.3259(7) 0.0481(17) Uani 1 1 d . . .
H9A H 0.7292 0.0036 0.2891 0.072 Uiso 1 1 calc R . .
H9B H 0.7491 0.0737 0.3874 0.072 Uiso 1 1 calc R . .
H9C H 0.8088 -0.0053 0.3551 0.072 Uiso 1 1 calc R . .
C10 C 0.8427(4) 0.0432(5) 0.1535(6) 0.0487(17) Uani 1 1 d . . .
H10A H 0.8088 -0.0091 0.1349 0.058 Uiso 1 1 calc R . .
H10B H 0.8479 0.0818 0.0861 0.058 Uiso 1 1 calc R . .
C11 C 0.9203(4) 0.0081(5) 0.1876(6) 0.0473(17) Uani 1 1 d . . .
H11A H 0.9150 -0.0310 0.2545 0.057 Uiso 1 1 calc R . .
H11B H 0.9421 -0.0296 0.1268 0.057 Uiso 1 1 calc R . .
C12 C 0.9954(5) 0.1260(5) 0.1054(6) 0.0506(18) Uani 1 1 d . . .
H12A H 1.0262 0.0818 0.0632 0.076 Uiso 1 1 calc R . .
H12B H 1.0258 0.1813 0.1190 0.076 Uiso 1 1 calc R . .
H12C H 0.9493 0.1419 0.0627 0.076 Uiso 1 1 calc R . .
C13 C 1.0423(4) 0.0479(5) 0.2675(6) 0.0493(17) Uani 1 1 d . . .
H13A H 1.0702 0.0087 0.2150 0.074 Uiso 1 1 calc R . .
H13B H 1.0270 0.0119 0.3327 0.074 Uiso 1 1 calc R . .
H13C H 1.0756 0.0984 0.2912 0.074 Uiso 1 1 calc R . .
C14 C 0.7292(4) 0.3687(4) 0.5260(5) 0.0349(14) Uani 1 1 d . . .
H14A H 0.7657 0.3301 0.5684 0.042 Uiso 1 1 calc R . .
H14B H 0.6905 0.3926 0.5789 0.042 Uiso 1 1 calc R . .
C15 C 0.7168(4) 0.5097(5) 0.4193(6) 0.0434(16) Uani 1 1 d . . .
H15A H 0.6778 0.5295 0.4731 0.065 Uiso 1 1 calc R . .
H15B H 0.6918 0.4775 0.3574 0.065 Uiso 1 1 calc R . .
H15C H 0.7443 0.5633 0.3906 0.065 Uiso 1 1 calc R . .
C16 C 0.8128(4) 0.5003(4) 0.5629(5) 0.0395(15) Uani 1 1 d . . .
H16A H 0.7765 0.5143 0.6241 0.047 Uiso 1 1 calc R . .
H16B H 0.8308 0.5590 0.5311 0.047 Uiso 1 1 calc R . .
C17 C 0.8812(4) 0.4486(5) 0.6098(6) 0.0413(16) Uani 1 1 d . . .
H17A H 0.9090 0.4883 0.6632 0.050 Uiso 1 1 calc R . .
H17B H 0.8628 0.3941 0.6508 0.050 Uiso 1 1 calc R . .
C18 C 0.9879(4) 0.4946(5) 0.4909(6) 0.0431(15) Uani 1 1 d . . .
H18A H 1.0185 0.5112 0.5565 0.065 Uiso 1 1 calc R . .
H18B H 0.9586 0.5479 0.4656 0.065 Uiso 1 1 calc R . .
H18C H 1.0223 0.4741 0.4311 0.065 Uiso 1 1 calc R . .
C19 C 0.9803(4) 0.3426(5) 0.5594(6) 0.0495(18) Uani 1 1 d . . .
H19A H 1.0081 0.3603 0.6271 0.074 Uiso 1 1 calc R . .
H19B H 1.0173 0.3252 0.5014 0.074 Uiso 1 1 calc R . .
H19C H 0.9466 0.2906 0.5758 0.074 Uiso 1 1 calc R . .
C20 C 1.0074(4) 0.3354(5) 0.2354(7) 0.0491(18) Uani 1 1 d . . .
H20A H 1.0011 0.4025 0.2301 0.059 Uiso 1 1 calc R . .
H20B H 1.0024 0.3097 0.1594 0.059 Uiso 1 1 calc R . .
C21 C 1.0867(4) 0.3141(5) 0.2797(8) 0.058(2) Uani 1 1 d . . .
H21A H 1.1255 0.3402 0.2296 0.087 Uiso 1 1 calc R . .
H21B H 1.0936 0.2477 0.2840 0.087 Uiso 1 1 calc R . .
H21C H 1.0926 0.3408 0.3542 0.087 Uiso 1 1 calc R . .
C22 C 0.7912(6) -0.1750(9) 0.5469(11) 0.100(4) Uani 1 1 d . . .
H22A H 0.8264 -0.2272 0.5341 0.120 Uiso 1 1 calc R . .
H22B H 0.8158 -0.1186 0.5185 0.120 Uiso 1 1 calc R . .
C23 C 0.7162(8) -0.1908(13) 0.4902(11) 0.148(7) Uani 1 1 d . . .
H23A H 0.6935 -0.1324 0.4645 0.178 Uiso 1 1 calc R . .
H23B H 0.7224 -0.2321 0.4254 0.178 Uiso 1 1 calc R . .
C24 C 0.6687(7) -0.2327(8) 0.5749(11) 0.100(4) Uani 1 1 d . . .
H24A H 0.6577 -0.2972 0.5554 0.120 Uiso 1 1 calc R . .
H24B H 0.6194 -0.1995 0.5820 0.120 Uiso 1 1 calc R . .
C25 C 0.7118(6) -0.2279(8) 0.6785(12) 0.096(4) Uani 1 1 d . . .
H25A H 0.6785 -0.2052 0.7395 0.115 Uiso 1 1 calc R . .
H25B H 0.7313 -0.2892 0.6992 0.115 Uiso 1 1 calc R . .

loop_
_atom_site_aniso_label
_atom_site_aniso_U_11
_atom_site_aniso_U_22
_atom_site_aniso_U_33
_atom_site_aniso_U_23
_atom_site_aniso_U_13
_atom_site_aniso_U_12
Zn1 0.0329(3) 0.0292(3) 0.0307(3) 0.0006(3) 0.0014(3) 0.0033(3)
Zn2 0.0322(3) 0.0281(3) 0.0278(3) 0.0004(3) -0.0017(3) -0.0039(3)
Cl1 0.0434(8) 0.0277(7) 0.0142(6) 0.0059(5) -0.0014(6) 0.0112(6)
Cl2 0.0258(6) 0.0250(6) 0.0180(6) 0.0082(5) -0.0003(5) -0.0048(5)
O1 0.0223(19) 0.0258(19) 0.054(3) -0.006(2) -0.0004(19) -0.0027(15)
O2 0.034(2) 0.037(2) 0.042(3) 0.000(2) 0.009(2) -0.0067(17)
O3 0.086(5) 0.094(5) 0.103(6) -0.003(4) -0.017(4) -0.016(4)
N1 0.040(3) 0.029(3) 0.033(3) 0.001(2) 0.003(2) 0.001(2)
N2 0.045(3) 0.031(3) 0.043(3) -0.006(2) 0.008(2) 0.007(2)
N3 0.035(3) 0.033(3) 0.029(3) -0.005(2) 0.004(2) 0.001(2)
N4 0.035(3) 0.033(3) 0.031(3) -0.001(2) -0.010(2) -0.001(2)
C1 0.029(3) 0.031(3) 0.048(4) 0.010(3) -0.004(3) -0.003(2)
C2 0.033(3) 0.028(3) 0.043(4) -0.002(3) 0.008(3) 0.002(2)
C3 0.034(3) 0.024(3) 0.033(3) 0.002(2) 0.003(3) 0.000(2)
C4 0.030(3) 0.027(3) 0.037(3) 0.006(3) 0.003(3) -0.001(2)
C5 0.036(3) 0.028(3) 0.028(3) 0.005(2) 0.002(2) -0.005(2)
C6 0.038(3) 0.027(3) 0.038(4) 0.000(3) -0.005(3) -0.002(3)
C7 0.026(3) 0.055(4) 0.061(6) 0.009(3) -0.003(3) -0.003(3)
C8 0.040(3) 0.035(3) 0.036(4) -0.002(3) -0.003(3) 0.010(3)
C9 0.049(4) 0.034(3) 0.062(5) 0.010(3) 0.014(4) 0.001(3)
C10 0.053(4) 0.038(4) 0.055(5) -0.026(3) 0.000(3) -0.001(3)
C11 0.052(4) 0.033(4) 0.057(5) -0.009(3) 0.003(3) 0.012(3)
C12 0.069(5) 0.046(4) 0.037(4) 0.005(3) 0.007(4) 0.010(4)
C13 0.050(4) 0.046(4) 0.052(4) -0.004(3) -0.001(3) 0.010(3)
C14 0.036(3) 0.037(3) 0.032(3) 0.000(3) 0.004(3) -0.004(3)
C15 0.043(4) 0.041(4) 0.046(4) 0.002(3) 0.003(3) 0.000(3)
C16 0.040(4) 0.041(4) 0.038(4) -0.008(3) 0.004(3) -0.009(3)
C17 0.048(4) 0.041(4) 0.035(4) -0.004(3) 0.005(3) -0.015(3)
C18 0.046(4) 0.044(4) 0.039(4) 0.002(3) -0.009(3) -0.015(3)
C19 0.057(4) 0.054(4) 0.038(4) 0.003(3) -0.017(3) 0.003(3)
C20 0.050(4) 0.043(4) 0.055(5) 0.001(3) 0.013(3) 0.001(3)
C21 0.050(4) 0.050(4) 0.073(6) -0.003(4) -0.003(4) 0.009(3)
C22 0.075(7) 0.138(11) 0.087(9) 0.006(8) 0.007(6) -0.015(7)
C23 0.099(9) 0.28(2) 0.066(8) 0.000(10) -0.012(7) -0.063(11)
C24 0.087(8) 0.094(8) 0.121(10) -0.030(7) 0.004(8) -0.033(6)
C25 0.070(6) 0.081(7) 0.137(11) -0.015(7) -0.007(7) -0.021(6)

loop_
_atom_type_symbol
_atom_type_description
_atom_type_scat_dispersion_real
_atom_type_scat_dispersion_imag
_atom_type_scat_source
C C 0.0033 0.0016 'International Tables Vol C Tables 4.2.6.8 and 6.1.1.4'
H H 0.0000 0.0000 'International Tables Vol C Tables 4.2.6.8 and 6.1.1.4'
N N 0.0061 0.0033 'International Tables Vol C Tables 4.2.6.8 and 6.1.1.4'
O O 0.0106 0.0060 'International Tables Vol C Tables 4.2.6.8 and 6.1.1.4'
Zn Zn 0.2839 1.4301 'International Tables Vol C Tables 4.2.6.8 and 6.1.1.4'
Cl Cl 0.1484 0.1585 'International Tables Vol C Tables 4.2.6.8 and 6.1.1.4'

loop_
_geom_angle_atom_site_label_1
_geom_angle_atom_site_label_2
_geom_angle_atom_site_label_3
_geom_angle
_geom_angle_site_symmetry_1
_geom_angle_site_symmetry_3
_geom_angle_publ_flag
O2 Zn1 O1 76.31(15) . . ?
O2 Zn1 N1 138.22(18) . . ?
O1 Zn1 N1 84.27(16) . . ?
O2 Zn1 N2 103.84(18) . . ?
O1 Zn1 N2 158.42(19) . . ?
N1 Zn1 N2 81.72(19) . . ?
O2 Zn1 Cl1 116.19(14) . . ?
O1 Zn1 Cl1 102.77(14) . . ?
N1 Zn1 Cl1 103.93(14) . . ?
N2 Zn1 Cl1 96.50(15) . . ?
O1 Zn2 O2 77.06(15) . . ?
O1 Zn2 N4 118.36(19) . . ?
O2 Zn2 N4 97.06(18) . . ?
O1 Zn2 N3 88.13(17) . . ?
O2 Zn2 N3 162.55(17) . . ?
N4 Zn2 N3 81.75(18) . . ?
O1 Zn2 Cl2 131.64(14) . . ?
O2 Zn2 Cl2 103.32(13) . . ?
N4 Zn2 Cl2 109.66(14) . . ?
N3 Zn2 Cl2 93.39(13) . . ?
C4 O1 Zn2 124.3(3) . . ?
C4 O1 Zn1 132.2(3) . . ?
Zn2 O1 Zn1 101.19(15) . . ?
C20 O2 Zn1 135.1(4) . . ?
C20 O2 Zn2 118.6(4) . . ?
Zn1 O2 Zn2 103.79(17) . . ?
C22 O3 C25 104.5(9) . . ?
C9 N1 C8 109.0(5) . . ?
C9 N1 C10 109.7(5) . . ?
C8 N1 C10 108.4(5) . . ?
C9 N1 Zn1 112.1(4) . . ?
C8 N1 Zn1 111.4(4) . . ?
C10 N1 Zn1 106.2(4) . . ?
C12 N2 C11 107.4(5) . . ?
C12 N2 C13 108.7(6) . . ?
C11 N2 C13 108.0(5) . . ?
C12 N2 Zn1 114.3(4) . . ?
C11 N2 Zn1 103.5(4) . . ?
C13 N2 Zn1 114.5(4) . . ?
C15 N3 C16 108.0(5) . . ?
C15 N3 C14 109.5(5) . . ?
C16 N3 C14 110.2(5) . . ?
C15 N3 Zn2 118.2(4) . . ?
C16 N3 Zn2 102.8(4) . . ?
C14 N3 Zn2 107.8(4) . . ?
C19 N4 C17 109.4(5) . . ?
C19 N4 C18 107.4(5) . . ?
C17 N4 C18 110.8(5) . . ?
C19 N4 Zn2 112.7(4) . . ?
C17 N4 Zn2 110.0(4) . . ?
C18 N4 Zn2 106.4(4) . . ?
C2 C1 C6 117.6(5) . . ?
C2 C1 C7 121.5(6) . . ?
C6 C1 C7 120.9(6) . . ?
C1 C2 C3 122.1(6) . . ?
C2 C3 C4 118.7(5) . . ?
C2 C3 C14 122.6(5) . . ?
C4 C3 C14 118.7(5) . . ?
O1 C4 C5 120.5(5) . . ?
O1 C4 C3 120.0(5) . . ?
C5 C4 C3 119.5(5) . . ?
C6 C5 C4 119.9(6) . . ?
C6 C5 C8 119.6(5) . . ?
C4 C5 C8 120.5(5) . . ?
C5 C6 C1 122.2(6) . . ?
N1 C8 C5 113.8(5) . . ?
C11 C10 N1 110.8(6) . . ?
N2 C11 C10 110.3(5) . . ?
C3 C14 N3 111.9(5) . . ?
N3 C16 C17 112.3(5) . . ?
N4 C17 C16 111.2(5) . . ?
O2 C20 C21 112.5(6) . . ?
O3 C22 C23 106.0(10) . . ?
C24 C23 C22 104.2(11) . . ?
C23 C24 C25 106.7(10) . . ?
O3 C25 C24 107.1(11) . . ?

loop_
_geom_bond_atom_site_label_1
_geom_bond_atom_site_label_2
_geom_bond_distance
_geom_bond_site_symmetry_2
_geom_bond_publ_flag
Zn1 O2 1.975(4) . ?
Zn1 O1 2.112(4) . ?
Zn1 N1 2.202(5) . ?
Zn1 N2 2.261(5) . ?
Zn1 Cl1 2.3197(15) . ?
Zn2 O1 1.997(3) . ?
Zn2 O2 2.060(4) . ?
Zn2 N4 2.151(5) . ?
Zn2 N3 2.282(5) . ?
Zn2 Cl2 2.3396(13) . ?
O1 C4 1.342(6) . ?
O2 C20 1.396(8) . ?
O3 C22 1.399(15) . ?
O3 C25 1.428(13) . ?
N1 C9 1.452(8) . ?
N1 C8 1.494(8) . ?
N1 C10 1.508(8) . ?
N2 C12 1.465(9) . ?
N2 C11 1.482(9) . ?
N2 C13 1.486(9) . ?
N3 C15 1.482(8) . ?
N3 C16 1.489(8) . ?
N3 C14 1.499(8) . ?
N4 C19 1.460(8) . ?
N4 C17 1.477(8) . ?
N4 C18 1.483(8) . ?
C1 C2 1.382(9) . ?
C1 C6 1.397(9) . ?
C1 C7 1.513(8) . ?
C2 C3 1.398(8) . ?
C3 C4 1.415(9) . ?
C3 C14 1.492(9) . ?
C4 C5 1.389(8) . ?
C5 C6 1.378(8) . ?
C5 C8 1.497(9) . ?
C10 C11 1.501(10) . ?
C16 C17 1.516(9) . ?
C20 C21 1.511(10) . ?
C22 C23 1.489(16) . ?
C23 C24 1.444(18) . ?
C24 C25 1.453(18) . ?
